data_7705684
loop_
_publ_author_name
'Lukina, Daria A.'
'Skatova, Alexandra A.'
'Sokolov, Vladimir G.'
'Baranov, Evgenii V.'
'Demeshko, Serhiy'
'Ketkov, Sergey Yu'
'Fedushkin, Igor L.'

_publ_section_title
;
 Low-coordinate Sm(II) and Yb(II) complexes derived from
 sterically-hindered 1,2-bis(imino)acenaphthene (Ar<sup>BIG</sup>-bian).
;
_journal_issue 41
_journal_name_full 'Dalton transactions (Cambridge, England : 2003)'
_journal_page_first 14445
_journal_page_last 14451
_journal_paper_doi 10.1039/d0dt02963g
_journal_volume 49
_journal_year 2020
_chemical_formula_sum 'C85 H68 N2 Sm'
_chemical_formula_weight 1267.76
_space_group_crystal_system monoclinic
_space_group_IT_number 4
_space_group_name_Hall 'P 2yb'
_space_group_name_H-M_alt 'P 1 21 1'
_atom_sites_solution_hydrogens geom
_atom_sites_solution_primary dual
_atom_sites_solution_secondary difmap
_audit_creation_method SHELXL-2014/7
_audit_update_record
;
2020-08-11 deposited with the CCDC.	2020-09-21 downloaded from the CCDC.
;
_cell_angle_alpha 90
_cell_angle_beta 113.2396(17)
_cell_angle_gamma 90
_cell_formula_units_Z 2
_cell_length_a 13.0258(7)
_cell_length_b 18.9888(11)
_cell_length_c 13.8042(8)
_cell_measurement_reflns_used 9958
_cell_measurement_temperature 100(2)
_cell_measurement_theta_max 30.07
_cell_measurement_theta_min 2.68
_cell_volume 3137.4(3)
_computing_data_collection APEX3
_diffrn_ambient_temperature 100(2)
_diffrn_measured_fraction_theta_full 0.993
_diffrn_measured_fraction_theta_max 0.993
_diffrn_radiation_type MoK\a
_diffrn_radiation_wavelength 0.71073
_diffrn_reflns_av_R_equivalents 0.0795
_diffrn_reflns_av_unetI/netI 0.1112
_diffrn_reflns_Laue_measured_fraction_full 0.993
_diffrn_reflns_Laue_measured_fraction_max 0.993
_diffrn_reflns_limit_h_max 15
_diffrn_reflns_limit_h_min -15
_diffrn_reflns_limit_k_max 22
_diffrn_reflns_limit_k_min -22
_diffrn_reflns_limit_l_max 16
_diffrn_reflns_limit_l_min -16
_diffrn_reflns_number 32264
_diffrn_reflns_point_group_measured_fraction_full 0.993
_diffrn_reflns_point_group_measured_fraction_max 0.993
_diffrn_reflns_theta_full 25.025
_diffrn_reflns_theta_max 25.025
_diffrn_reflns_theta_min 2.145
_exptl_absorpt_coefficient_mu 0.985
_exptl_absorpt_correction_T_max 0.8749
_exptl_absorpt_correction_T_min 0.7051
_exptl_absorpt_correction_type multi-scan
_exptl_absorpt_process_details SADABS-2016/2
_exptl_crystal_colour black
_exptl_crystal_density_diffrn 1.342
_exptl_crystal_description stick
_exptl_crystal_F_000 1308
_exptl_crystal_size_max 0.410
_exptl_crystal_size_mid 0.100
_exptl_crystal_size_min 0.060
_refine_diff_density_max 1.916
_refine_diff_density_min -1.070
_refine_diff_density_rms 0.110
_refine_ls_abs_structure_details
;
 Refined as an inversion twin.
;
_refine_ls_abs_structure_Flack 0.397(16)
_refine_ls_extinction_method none
_refine_ls_goodness_of_fit_ref 1.022
_refine_ls_hydrogen_treatment constr
_refine_ls_matrix_type full
_refine_ls_number_parameters 797
_refine_ls_number_reflns 10867
_refine_ls_number_restraints 13
_refine_ls_restrained_S_all 1.022
_refine_ls_R_factor_all 0.0752
_refine_ls_R_factor_gt 0.0527
_refine_ls_shift/su_max 0.000
_refine_ls_shift/su_mean 0.000
_refine_ls_structure_factor_coef Fsqd
_refine_ls_weighting_details 'w=1/[\s^2^(Fo^2^)+(0.0439P)^2^] where P=(Fo^2^+2Fc^2^)/3'
_refine_ls_weighting_scheme calc
_refine_ls_wR_factor_gt 0.0885
_refine_ls_wR_factor_ref 0.0984
_reflns_Friedel_coverage 0.937
_reflns_Friedel_fraction_full 0.994
_reflns_Friedel_fraction_max 0.994
_reflns_number_gt 8567
_reflns_number_total 10867
_reflns_threshold_expression 'I > 2\s(I)'
_cod_data_source_file d0dt02963g2.cif
_cod_data_source_block smbianph
_cod_depositor_comments 'Adding full bibliography for 7705684--7705686.cif.'
_cod_original_sg_symbol_H-M 'P 21'
_cod_database_code 7705684
_shelx_shelxl_version_number 2014/7
_shelx_space_group_comment
;
The symmetry employed for this shelxl refinement is uniquely defined
by the following loop, which should always be used as a source of
symmetry information in preference to the above space-group names.
They are only intended as comments.
;
_shelx_estimated_absorpt_t_min 0.688
_shelx_estimated_absorpt_t_max 0.943

loop_
_space_group_symop_operation_xyz
'x, y, z'
'-x, y+1/2, -z'

loop_
_atom_site_label
_atom_site_type_symbol
_atom_site_fract_x
_atom_site_fract_y
_atom_site_fract_z
_atom_site_U_iso_or_equiv
_atom_site_adp_type
_atom_site_occupancy
_atom_site_site_symmetry_order
_atom_site_calc_flag
_atom_site_refinement_flags_posn
_atom_site_refinement_flags_adp
_atom_site_refinement_flags_occupancy
_atom_site_disorder_assembly
_atom_site_disorder_group
Sm1 Sm 0.54755(3) 0.39538(3) 0.41044(3) 0.01588(12) Uani 1 1 d . . . . .
N1 N 0.4200(6) 0.4756(4) 0.2785(5) 0.0131(16) Uani 1 1 d . . . . .
N2 N 0.5126(6) 0.4932(4) 0.5060(6) 0.0137(18) Uani 1 1 d . U . . .
C1 C 0.3694(7) 0.5135(5) 0.3324(8) 0.012(2) Uani 1 1 d . . . . .
C2 C 0.4128(8) 0.5239(5) 0.4399(8) 0.016(2) Uani 1 1 d . . . . .
C3 C 0.3390(6) 0.5716(4) 0.4672(6) 0.0124(19) Uani 1 1 d . . . . .
C4 C 0.2447(7) 0.5835(5) 0.3704(7) 0.016(2) Uani 1 1 d . . . . .
C5 C 0.2587(7) 0.5492(4) 0.2867(6) 0.0127(19) Uani 1 1 d . . . . .
C6 C 0.1723(7) 0.5537(5) 0.1889(7) 0.021(2) Uani 1 1 d . . . . .
H6A H 0.1775 0.5309 0.1297 0.026 Uiso 1 1 calc R U . . .
C7 C 0.0749(8) 0.5930(5) 0.1774(7) 0.022(2) Uani 1 1 d . . . . .
H7A H 0.0153 0.5956 0.1100 0.027 Uiso 1 1 calc R U . . .
C8 C 0.0645(7) 0.6266(5) 0.2596(7) 0.022(2) Uani 1 1 d . . . . .
H8A H -0.0014 0.6527 0.2487 0.027 Uiso 1 1 calc R U . . .
C9 C 0.1516(7) 0.6233(5) 0.3624(7) 0.018(2) Uani 1 1 d . . . . .
C10 C 0.1544(8) 0.6556(5) 0.4553(7) 0.023(2) Uani 1 1 d . . . . .
H10A H 0.0931 0.6834 0.4536 0.028 Uiso 1 1 calc R U . . .
C11 C 0.2456(8) 0.6470(5) 0.5482(8) 0.022(2) Uani 1 1 d . . . . .
H11A H 0.2463 0.6701 0.6096 0.027 Uiso 1 1 calc R U . . .
C12 C 0.3400(7) 0.6046(4) 0.5566(7) 0.017(2) Uani 1 1 d . . . . .
H12A H 0.4017 0.5994 0.6222 0.021 Uiso 1 1 calc R U . . .
C13 C 0.3920(7) 0.4948(5) 0.1729(7) 0.014(2) Uani 1 1 d . . . . .
C14 C 0.4040(7) 0.5644(5) 0.1442(7) 0.015(2) Uani 1 1 d . . . . .
C15 C 0.3670(7) 0.5819(5) 0.0385(7) 0.015(2) Uani 1 1 d . . . . .
H15A H 0.3750 0.6291 0.0198 0.019 Uiso 1 1 calc R U . . .
C16 C 0.3186(7) 0.5327(5) -0.0413(6) 0.0137(19) Uani 1 1 d . . . . .
C17 C 0.3113(7) 0.4644(5) -0.0128(7) 0.014(2) Uani 1 1 d . . . . .
H17A H 0.2820 0.4294 -0.0659 0.017 Uiso 1 1 calc R U . . .
C18 C 0.3465(8) 0.4450(5) 0.0941(8) 0.016(2) Uani 1 1 d . . . . .
C19 C 0.4654(7) 0.6198(4) 0.2276(6) 0.015(2) Uani 1 1 d . . . . .
H19A H 0.4457 0.6102 0.2894 0.018 Uiso 1 1 calc R U . . .
C20 C 0.4259(7) 0.6928(5) 0.1916(6) 0.018(2) Uani 1 1 d . . . . .
C21 C 0.4796(8) 0.7377(5) 0.1475(7) 0.027(2) Uani 1 1 d . . . . .
H21A H 0.5472 0.7225 0.1432 0.032 Uiso 1 1 calc R U . . .
C22 C 0.4387(10) 0.8034(7) 0.1096(9) 0.038(4) Uani 1 1 d . . . . .
H22A H 0.4777 0.8330 0.0802 0.045 Uiso 1 1 calc R U . . .
C23 C 0.3390(9) 0.8258(6) 0.1152(9) 0.041(3) Uani 1 1 d . . . . .
H23A H 0.3091 0.8709 0.0894 0.049 Uiso 1 1 calc R U . . .
C24 C 0.2845(9) 0.7816(6) 0.1585(9) 0.038(3) Uani 1 1 d . . . . .
H24A H 0.2167 0.7967 0.1624 0.045 Uiso 1 1 calc R U . . .
C25 C 0.3259(8) 0.7170(5) 0.1958(7) 0.024(2) Uani 1 1 d . . . . .
H25A H 0.2866 0.6876 0.2252 0.028 Uiso 1 1 calc R U . . .
C26 C 0.5919(7) 0.6130(5) 0.2674(7) 0.018(2) Uani 1 1 d . . . . .
C27 C 0.6456(9) 0.5756(6) 0.2158(9) 0.029(3) Uani 1 1 d . . . . .
H27A H 0.6023 0.5511 0.1529 0.035 Uiso 1 1 calc R U . . .
C28 C 0.7637(9) 0.5728(6) 0.2539(8) 0.037(3) Uani 1 1 d . . . . .
H28A H 0.7995 0.5467 0.2174 0.044 Uiso 1 1 calc R U . . .
C29 C 0.8253(8) 0.6088(6) 0.3449(8) 0.035(3) Uani 1 1 d . . . . .
H29A H 0.9045 0.6082 0.3707 0.042 Uiso 1 1 calc R U . . .
C30 C 0.7741(8) 0.6454(6) 0.3988(9) 0.035(3) Uani 1 1 d . . . . .
H30A H 0.8175 0.6697 0.4619 0.042 Uiso 1 1 calc R U . . .
C31 C 0.6579(8) 0.6467(5) 0.3604(7) 0.027(2) Uani 1 1 d . . . . .
H31A H 0.6228 0.6713 0.3990 0.032 Uiso 1 1 calc R U . . .
C32 C 0.3351(8) 0.3705(5) 0.1250(7) 0.015(2) Uani 1 1 d . . . . .
H32A H 0.3232 0.3745 0.1920 0.018 Uiso 1 1 calc R U . . .
C33 C 0.2328(7) 0.3323(4) 0.0493(7) 0.016(2) Uani 1 1 d . . . . .
C34 C 0.1304(8) 0.3497(5) 0.0511(8) 0.028(2) Uani 1 1 d . . . . .
H34A H 0.1266 0.3838 0.0999 0.034 Uiso 1 1 calc R U . . .
C35 C 0.0337(8) 0.3180(5) -0.0175(8) 0.034(3) Uani 1 1 d . . . . .
H35A H -0.0359 0.3303 -0.0148 0.041 Uiso 1 1 calc R U . . .
C36 C 0.0367(10) 0.2688(6) -0.0896(8) 0.032(3) Uani 1 1 d . . . . .
H36A H -0.0302 0.2471 -0.1366 0.039 Uiso 1 1 calc R U . . .
C37 C 0.1380(8) 0.2516(5) -0.0928(8) 0.028(2) Uani 1 1 d . . . . .
H37A H 0.1417 0.2172 -0.1412 0.033 Uiso 1 1 calc R U . . .
C38 C 0.2339(8) 0.2844(5) -0.0253(7) 0.028(2) Uani 1 1 d . . . . .
H38A H 0.3029 0.2737 -0.0304 0.033 Uiso 1 1 calc R U . . .
C39 C 0.4449(8) 0.3282(5) 0.1545(7) 0.019(2) Uani 1 1 d . . . . .
C40 C 0.5443(7) 0.3616(5) 0.1696(7) 0.024(2) Uani 1 1 d . . . . .
H40A H 0.5451 0.4114 0.1622 0.029 Uiso 1 1 calc R U . . .
C41 C 0.6428(9) 0.3242(6) 0.1951(8) 0.036(3) Uani 1 1 d . . . . .
H41A H 0.7103 0.3485 0.2060 0.043 Uiso 1 1 calc R U . . .
C42 C 0.6433(10) 0.2525(7) 0.2048(9) 0.036(3) Uani 1 1 d . . . . .
H42A H 0.7101 0.2267 0.2187 0.043 Uiso 1 1 calc R U . . .
C43 C 0.5464(10) 0.2179(6) 0.1943(8) 0.038(3) Uani 1 1 d . . . . .
H43A H 0.5469 0.1684 0.2039 0.046 Uiso 1 1 calc R U . . .
C44 C 0.4474(9) 0.2559(6) 0.1695(8) 0.027(3) Uani 1 1 d . . . . .
H44A H 0.3809 0.2320 0.1628 0.032 Uiso 1 1 calc R U . . .
C45 C 0.5315(8) 0.4883(5) 0.6140(7) 0.014(2) Uani 1 1 d . . . . .
C46 C 0.6369(7) 0.5088(4) 0.6886(7) 0.0136(19) Uani 1 1 d . . . . .
C47 C 0.6540(8) 0.5127(5) 0.7933(7) 0.018(2) Uani 1 1 d . . . . .
H47A H 0.7244 0.5288 0.8423 0.022 Uiso 1 1 calc R U . . .
C48 C 0.5727(8) 0.4942(5) 0.8311(8) 0.021(2) Uani 1 1 d . . . . .
C49 C 0.4741(7) 0.4649(4) 0.7562(7) 0.015(2) Uani 1 1 d . . . . .
H49A H 0.4195 0.4472 0.7794 0.017 Uiso 1 1 calc R U . . .
C50 C 0.4536(7) 0.4608(5) 0.6512(7) 0.014(2) Uani 1 1 d . . . . .
C51 C 0.7281(7) 0.5252(5) 0.6474(6) 0.018(2) Uani 1 1 d . . . . .
H51A H 0.6971 0.5630 0.5932 0.021 Uiso 1 1 calc R U . . .
C52 C 0.7504(9) 0.4617(6) 0.5898(9) 0.016(3) Uani 1 1 d . . . . .
C53 C 0.7706(8) 0.4716(6) 0.4995(8) 0.020(3) Uani 1 1 d . . . . .
H53A H 0.7691 0.5179 0.4728 0.024 Uiso 1 1 calc R U . . .
C54 C 0.7928(8) 0.4154(5) 0.4477(8) 0.023(3) Uani 1 1 d . . . . .
H54A H 0.8070 0.4228 0.3861 0.028 Uiso 1 1 calc R U . . .
C55 C 0.7943(8) 0.3477(6) 0.4867(9) 0.020(3) Uani 1 1 d . U . . .
H55A H 0.8099 0.3088 0.4513 0.025 Uiso 1 1 calc R U . . .
C56 C 0.7735(9) 0.3363(7) 0.5756(10) 0.023(3) Uani 1 1 d . . . . .
H56A H 0.7746 0.2899 0.6020 0.027 Uiso 1 1 calc R U . . .
C57 C 0.7506(5) 0.3945(9) 0.6268(5) 0.0190(16) Uani 1 1 d . . . . .
H57A H 0.7350 0.3873 0.6877 0.023 Uiso 1 1 calc R U . . .
C58 C 0.8317(7) 0.5554(5) 0.7320(7) 0.016(2) Uani 1 1 d . . . . .
C59 C 0.9234(7) 0.5139(5) 0.7904(7) 0.028(2) Uani 1 1 d . . . . .
H59A H 0.9236 0.4654 0.7737 0.033 Uiso 1 1 calc R U . . .
C60 C 1.0146(9) 0.5425(7) 0.8729(9) 0.032(3) Uani 1 1 d . . . . .
H60A H 1.0760 0.5134 0.9132 0.038 Uiso 1 1 calc R U . . .
C61 C 1.0152(8) 0.6127(7) 0.8956(7) 0.035(3) Uani 1 1 d . . . . .
H61A H 1.0782 0.6325 0.9509 0.042 Uiso 1 1 calc R U . . .
C62 C 0.9258(9) 0.6547(6) 0.8392(8) 0.037(3) Uani 1 1 d . . . . .
H62A H 0.9258 0.7032 0.8560 0.044 Uiso 1 1 calc R U . . .
C63 C 0.8353(8) 0.6253(5) 0.7573(7) 0.027(2) Uani 1 1 d . . . . .
H63A H 0.7739 0.6546 0.7177 0.032 Uiso 1 1 calc R U . . .
C64 C 0.3526(7) 0.4222(4) 0.5728(7) 0.018(2) Uani 1 1 d . . . . .
H64A H 0.3137 0.4566 0.5150 0.022 Uiso 1 1 calc R U . . .
C65 C 0.3873(8) 0.3608(5) 0.5212(7) 0.019(2) Uani 1 1 d . . . . .
C66 C 0.3237(7) 0.3449(5) 0.4168(7) 0.017(2) Uani 1 1 d . . . . .
H66A H 0.2608 0.3733 0.3783 0.020 Uiso 1 1 calc R U . . .
C67 C 0.3494(8) 0.2884(6) 0.3667(9) 0.019(3) Uani 1 1 d . . . . .
H67A H 0.3038 0.2776 0.2954 0.023 Uiso 1 1 calc R U . . .
C68 C 0.4448(9) 0.2469(5) 0.4234(8) 0.024(3) Uani 1 1 d . . . . .
H68A H 0.4650 0.2085 0.3904 0.029 Uiso 1 1 calc R U . . .
C69 C 0.5076(8) 0.2634(5) 0.5274(7) 0.019(2) Uani 1 1 d . . . . .
H69A H 0.5707 0.2352 0.5664 0.022 Uiso 1 1 calc R U . . .
C70 C 0.4811(8) 0.3190(5) 0.5754(8) 0.020(2) Uani 1 1 d . . . . .
H70A H 0.5269 0.3297 0.6467 0.024 Uiso 1 1 calc R U . . .
C71 C 0.2654(6) 0.3982(9) 0.6148(5) 0.0200(18) Uani 1 1 d . . . . .
C72 C 0.2649(8) 0.3358(5) 0.6580(8) 0.028(2) Uani 1 1 d . . . . .
H72A H 0.3228 0.3030 0.6657 0.033 Uiso 1 1 calc R U . . .
C73 C 0.1820(10) 0.3176(6) 0.6918(9) 0.041(3) Uani 1 1 d . . . . .
H73A H 0.1829 0.2724 0.7215 0.050 Uiso 1 1 calc R U . . .
C74 C 0.0982(11) 0.3641(8) 0.6830(10) 0.039(4) Uani 1 1 d . . . . .
H74A H 0.0416 0.3510 0.7067 0.046 Uiso 1 1 calc R U . . .
C75 C 0.0959(9) 0.4286(7) 0.6408(9) 0.029(3) Uani 1 1 d . . . . .
H75A H 0.0379 0.4608 0.6348 0.035 Uiso 1 1 calc R U . . .
C76 C 0.1808(8) 0.4480(5) 0.6054(7) 0.021(2) Uani 1 1 d . . . . .
H76A H 0.1809 0.4933 0.5761 0.025 Uiso 1 1 calc R U . . .
C77 C 0.2774(7) 0.5548(5) -0.1556(7) 0.020(2) Uani 1 1 d . . . . .
H77A H 0.2441 0.5142 -0.2010 0.030 Uiso 1 1 calc R U . . .
H77B H 0.3403 0.5727 -0.1705 0.030 Uiso 1 1 calc R U . . .
H77C H 0.2212 0.5920 -0.1694 0.030 Uiso 1 1 calc R U . . .
C78 C 0.5928(8) 0.5013(6) 0.9438(8) 0.024(2) Uani 1 1 d . . . . .
H78A H 0.6686 0.4854 0.9872 0.036 Uiso 1 1 calc R U . . .
H78B H 0.5386 0.4724 0.9591 0.036 Uiso 1 1 calc R U . . .
H78C H 0.5843 0.5507 0.9596 0.036 Uiso 1 1 calc R U . . .
C1S C 0.9710(8) 0.2987(6) 0.3033(9) 0.038(3) Uani 1 1 d . . . . .
C2S C 1.0203(12) 0.3557(11) 0.3608(14) 0.067(5) Uani 1 1 d . . . . .
H2SA H 1.0640 0.3498 0.4339 0.080 Uiso 1 1 calc R U . . .
C3S C 1.0105(14) 0.4203(11) 0.3194(17) 0.078(7) Uani 1 1 d . . . . .
H3SA H 1.0419 0.4598 0.3635 0.093 Uiso 1 1 calc R U . . .
C4S C 0.9539(12) 0.4290(8) 0.2111(15) 0.065(5) Uani 1 1 d . . . . .
H4SA H 0.9515 0.4735 0.1787 0.079 Uiso 1 1 calc R U . . .
C5S C 0.9023(11) 0.3720(8) 0.1534(11) 0.050(4) Uani 1 1 d . . . . .
H5SA H 0.8591 0.3775 0.0801 0.060 Uiso 1 1 calc R U . . .
C6S C 0.9110(9) 0.3064(7) 0.1983(8) 0.041(3) Uani 1 1 d . . . . .
H6SA H 0.8753 0.2669 0.1562 0.049 Uiso 1 1 calc R U . . .
C7S C 0.9819(10) 0.2290(8) 0.3560(11) 0.076(5) Uani 1 1 d . . . . .
H7SA H 0.9133 0.2018 0.3206 0.115 Uiso 1 1 calc R U . . .
H7SB H 0.9941 0.2361 0.4301 0.115 Uiso 1 1 calc R U . . .
H7SC H 1.0453 0.2034 0.3519 0.115 Uiso 1 1 calc R U . . .

loop_
_atom_site_aniso_label
_atom_site_aniso_U_11
_atom_site_aniso_U_22
_atom_site_aniso_U_33
_atom_site_aniso_U_23
_atom_site_aniso_U_13
_atom_site_aniso_U_12
Sm1 0.0108(2) 0.0177(2) 0.0170(2) -0.0003(3) 0.00319(15) 0.0023(3)
N1 0.013(4) 0.012(4) 0.013(4) -0.003(3) 0.004(3) -0.002(3)
N2 0.002(4) 0.023(5) 0.015(4) -0.001(4) 0.002(3) 0.001(3)
C1 0.006(5) 0.013(5) 0.019(5) -0.007(4) 0.006(4) 0.000(4)
C2 0.007(5) 0.014(6) 0.028(6) 0.001(5) 0.009(5) 0.000(4)
C3 0.006(4) 0.015(5) 0.018(5) 0.000(4) 0.007(4) 0.001(3)
C4 0.012(5) 0.017(5) 0.018(5) 0.005(4) 0.006(4) -0.002(4)
C5 0.011(5) 0.013(5) 0.013(4) 0.002(4) 0.003(4) -0.002(3)
C6 0.026(6) 0.021(5) 0.023(5) 0.002(4) 0.015(5) -0.002(4)
C7 0.012(5) 0.031(6) 0.018(5) 0.003(5) -0.001(4) 0.005(5)
C8 0.012(5) 0.028(6) 0.030(6) 0.015(5) 0.011(4) 0.009(4)
C9 0.014(5) 0.018(5) 0.024(5) 0.006(4) 0.009(4) 0.001(4)
C10 0.022(6) 0.027(6) 0.028(6) 0.006(5) 0.018(5) 0.005(4)
C11 0.027(6) 0.015(5) 0.033(6) -0.007(5) 0.020(5) -0.003(4)
C12 0.017(5) 0.014(5) 0.024(5) -0.001(4) 0.010(4) 0.001(4)
C13 0.006(5) 0.024(6) 0.013(5) 0.002(4) 0.004(4) -0.002(4)
C14 0.008(5) 0.017(6) 0.019(5) -0.010(4) 0.005(4) -0.002(4)
C15 0.014(5) 0.017(5) 0.018(5) -0.001(4) 0.009(4) -0.001(4)
C16 0.006(5) 0.022(5) 0.012(4) 0.001(4) 0.003(4) 0.003(4)
C17 0.006(5) 0.018(5) 0.016(5) -0.007(4) 0.003(4) -0.001(4)
C18 0.021(6) 0.009(5) 0.023(6) -0.002(4) 0.013(5) 0.003(4)
C19 0.009(5) 0.020(5) 0.012(4) 0.000(4) 0.000(4) -0.001(4)
C20 0.022(5) 0.021(5) 0.008(4) -0.004(4) 0.003(4) -0.004(4)
C21 0.025(6) 0.021(6) 0.027(6) -0.002(5) 0.003(5) -0.001(4)
C22 0.035(8) 0.038(8) 0.020(7) 0.018(6) -0.010(6) -0.015(6)
C23 0.031(7) 0.020(6) 0.047(7) -0.003(5) -0.010(6) 0.000(5)
C24 0.026(7) 0.023(6) 0.048(8) -0.010(6) -0.003(6) 0.001(5)
C25 0.021(6) 0.019(6) 0.025(5) -0.010(4) 0.003(5) -0.003(4)
C26 0.018(5) 0.015(5) 0.021(5) 0.005(4) 0.009(4) -0.001(4)
C27 0.018(6) 0.044(8) 0.027(6) -0.002(6) 0.011(5) -0.002(5)
C28 0.026(6) 0.056(8) 0.034(6) 0.007(6) 0.016(5) -0.001(5)
C29 0.017(6) 0.051(8) 0.037(6) 0.013(6) 0.010(5) -0.003(5)
C30 0.019(6) 0.030(7) 0.042(7) -0.001(6) -0.005(5) -0.007(5)
C31 0.019(6) 0.030(6) 0.024(5) -0.008(5) 0.002(5) 0.001(4)
C32 0.012(5) 0.015(6) 0.013(5) 0.000(4) 0.001(4) 0.002(3)
C33 0.014(5) 0.013(5) 0.018(5) 0.000(4) 0.003(4) -0.007(4)
C34 0.018(6) 0.029(6) 0.032(6) -0.014(5) 0.003(5) -0.003(4)
C35 0.022(6) 0.033(7) 0.050(7) -0.015(6) 0.016(5) -0.002(5)
C36 0.028(7) 0.028(7) 0.032(7) -0.006(6) 0.004(6) -0.009(5)
C37 0.022(6) 0.032(6) 0.032(6) -0.014(5) 0.014(5) -0.014(5)
C38 0.017(5) 0.033(6) 0.033(6) -0.009(5) 0.010(5) -0.004(4)
C39 0.018(5) 0.030(6) 0.009(5) 0.001(4) 0.005(4) 0.007(4)
C40 0.015(5) 0.027(5) 0.029(6) -0.007(4) 0.008(5) 0.003(4)
C41 0.022(6) 0.048(8) 0.030(6) 0.000(5) 0.002(5) 0.010(5)
C42 0.025(7) 0.061(10) 0.025(6) 0.006(6) 0.013(5) 0.019(7)
C43 0.066(9) 0.028(7) 0.027(6) 0.016(5) 0.026(6) 0.025(6)
C44 0.031(7) 0.028(7) 0.030(6) 0.003(5) 0.021(6) 0.007(5)
C45 0.014(6) 0.016(5) 0.009(5) -0.002(4) 0.001(4) 0.008(4)
C46 0.010(5) 0.013(5) 0.018(5) -0.002(4) 0.006(4) 0.000(4)
C47 0.015(5) 0.019(6) 0.012(5) -0.007(4) -0.004(4) 0.003(4)
C48 0.014(5) 0.024(6) 0.020(6) 0.003(5) 0.002(5) 0.000(4)
C49 0.010(5) 0.012(5) 0.025(5) 0.000(4) 0.010(4) -0.005(4)
C50 0.005(4) 0.016(5) 0.022(5) -0.005(4) 0.005(4) 0.001(4)
C51 0.011(5) 0.024(5) 0.012(5) 0.004(4) -0.002(4) 0.000(4)
C52 0.005(5) 0.027(7) 0.013(5) 0.000(5) -0.001(4) -0.001(4)
C53 0.008(5) 0.017(6) 0.025(6) 0.006(5) -0.003(5) -0.001(4)
C54 0.015(5) 0.041(10) 0.012(5) -0.001(5) 0.003(4) -0.001(4)
C55 0.008(5) 0.025(7) 0.022(6) -0.006(5) -0.001(5) 0.010(5)
C56 0.012(6) 0.016(6) 0.029(7) -0.002(5) -0.003(5) 0.005(5)
C57 0.010(4) 0.029(5) 0.018(4) 0.002(8) 0.006(3) -0.007(8)
C58 0.009(5) 0.019(5) 0.020(5) 0.002(4) 0.005(4) -0.002(4)
C59 0.021(6) 0.033(6) 0.030(6) -0.003(5) 0.011(5) 0.004(4)
C60 0.014(6) 0.057(10) 0.019(6) -0.004(6) 0.000(5) -0.004(6)
C61 0.022(6) 0.063(9) 0.018(5) -0.008(5) 0.006(5) -0.016(5)
C62 0.039(7) 0.032(7) 0.036(7) -0.011(6) 0.011(6) -0.013(6)
C63 0.019(6) 0.029(6) 0.028(6) 0.003(5) 0.004(5) -0.001(4)
C64 0.009(5) 0.021(5) 0.022(5) 0.002(4) 0.003(4) -0.001(3)
C65 0.016(5) 0.017(5) 0.023(5) 0.006(4) 0.006(4) 0.000(4)
C66 0.013(5) 0.022(5) 0.014(5) 0.003(4) 0.005(4) 0.002(4)
C67 0.016(6) 0.019(6) 0.027(6) -0.001(5) 0.013(5) -0.004(4)
C68 0.032(7) 0.015(6) 0.033(6) 0.002(5) 0.021(5) -0.004(5)
C69 0.013(5) 0.021(6) 0.020(6) -0.001(5) 0.005(4) 0.003(4)
C70 0.018(6) 0.021(6) 0.018(6) -0.002(5) 0.002(5) -0.006(4)
C71 0.010(4) 0.031(5) 0.019(4) -0.012(8) 0.005(3) -0.009(7)
C72 0.023(6) 0.030(6) 0.036(6) 0.000(5) 0.017(5) -0.004(5)
C73 0.048(8) 0.033(7) 0.056(8) -0.004(6) 0.033(7) -0.009(6)
C74 0.034(7) 0.046(8) 0.045(9) -0.004(7) 0.026(7) -0.015(5)
C75 0.007(5) 0.044(8) 0.036(8) -0.016(6) 0.008(5) -0.005(5)
C76 0.011(5) 0.026(6) 0.022(5) -0.009(4) 0.002(5) 0.001(4)
C77 0.017(5) 0.025(6) 0.021(5) 0.001(4) 0.010(4) -0.003(4)
C78 0.005(5) 0.040(7) 0.024(6) 0.003(5) 0.002(5) 0.002(5)
C1S 0.016(6) 0.056(8) 0.045(7) 0.011(6) 0.017(5) 0.013(5)
C2S 0.014(8) 0.104(15) 0.068(11) -0.038(11) 0.001(7) 0.009(9)
C3S 0.035(10) 0.086(15) 0.105(17) -0.042(12) 0.021(10) -0.014(8)
C4S 0.047(11) 0.045(9) 0.127(16) 0.007(10) 0.057(11) 0.007(8)
C5S 0.035(8) 0.074(13) 0.045(8) 0.003(7) 0.022(6) 0.008(7)
C6S 0.021(6) 0.071(9) 0.027(6) -0.007(6) 0.006(5) 0.000(6)
C7S 0.036(8) 0.119(14) 0.086(11) 0.044(10) 0.037(8) 0.031(8)

loop_
_atom_type_symbol
_atom_type_description
_atom_type_scat_dispersion_real
_atom_type_scat_dispersion_imag
_atom_type_scat_source
C C 0.0033 0.0016 'International Tables Vol C Tables 4.2.6.8 and 6.1.1.4'
H H 0.0000 0.0000 'International Tables Vol C Tables 4.2.6.8 and 6.1.1.4'
N N 0.0061 0.0033 'International Tables Vol C Tables 4.2.6.8 and 6.1.1.4'
Sm Sm -0.1638 3.4418 'International Tables Vol C Tables 4.2.6.8 and 6.1.1.4'

loop_
_geom_angle_atom_site_label_1
_geom_angle_atom_site_label_2
_geom_angle_atom_site_label_3
_geom_angle
_geom_angle_site_symmetry_1
_geom_angle_site_symmetry_3
_geom_angle_publ_flag
N2 Sm1 N1 73.2(2) . . ?
N2 Sm1 C53 76.7(3) . . ?
N1 Sm1 C53 105.3(3) . . ?
N2 Sm1 C54 102.8(2) . . ?
N1 Sm1 C54 113.9(2) . . ?
C53 Sm1 C54 26.1(3) . . ?
C1 N1 C13 116.2(7) . . ?
C1 N1 Sm1 104.6(5) . . ?
C13 N1 Sm1 139.1(6) . . ?
C2 N2 C45 116.7(8) . . ?
C2 N2 Sm1 107.0(6) . . ?
C45 N2 Sm1 122.1(6) . . ?
N1 C1 C2 125.2(8) . . ?
N1 C1 C5 126.8(8) . . ?
C2 C1 C5 108.0(8) . . ?
N2 C2 C1 121.9(9) . . ?
N2 C2 C3 128.8(9) . . ?
C1 C2 C3 109.3(8) . . ?
C12 C3 C4 117.7(7) . . ?
C12 C3 C2 137.0(8) . . ?
C4 C3 C2 105.3(7) . . ?
C9 C4 C5 125.4(8) . . ?
C9 C4 C3 123.9(8) . . ?
C5 C4 C3 110.7(7) . . ?
C6 C5 C4 117.2(8) . . ?
C6 C5 C1 136.4(8) . . ?
C4 C5 C1 106.3(7) . . ?
C5 C6 C7 119.2(8) . . ?
C5 C6 H6A 120.4 . . ?
C7 C6 H6A 120.4 . . ?
C8 C7 C6 122.2(8) . . ?
C8 C7 H7A 118.9 . . ?
C6 C7 H7A 118.9 . . ?
C7 C8 C9 120.7(8) . . ?
C7 C8 H8A 119.7 . . ?
C9 C8 H8A 119.7 . . ?
C4 C9 C10 117.0(8) . . ?
C4 C9 C8 115.3(8) . . ?
C10 C9 C8 127.7(8) . . ?
C11 C10 C9 120.1(8) . . ?
C11 C10 H10A 119.9 . . ?
C9 C10 H10A 119.9 . . ?
C10 C11 C12 122.7(9) . . ?
C10 C11 H11A 118.6 . . ?
C12 C11 H11A 118.6 . . ?
C3 C12 C11 118.5(8) . . ?
C3 C12 H12A 120.8 . . ?
C11 C12 H12A 120.8 . . ?
C18 C13 C14 118.8(8) . . ?
C18 C13 N1 119.5(8) . . ?
C14 C13 N1 121.7(8) . . ?
C15 C14 C13 119.4(8) . . ?
C15 C14 C19 119.3(8) . . ?
C13 C14 C19 121.1(8) . . ?
C14 C15 C16 122.3(8) . . ?
C14 C15 H15A 118.8 . . ?
C16 C15 H15A 118.8 . . ?
C17 C16 C15 118.0(8) . . ?
C17 C16 C77 121.8(8) . . ?
C15 C16 C77 120.2(8) . . ?
C16 C17 C18 121.2(8) . . ?
C16 C17 H17A 119.4 . . ?
C18 C17 H17A 119.4 . . ?
C13 C18 C17 120.3(8) . . ?
C13 C18 C32 118.7(8) . . ?
C17 C18 C32 121.0(9) . . ?
C20 C19 C26 112.4(7) . . ?
C20 C19 C14 112.1(7) . . ?
C26 C19 C14 112.5(7) . . ?
C20 C19 H19A 106.4 . . ?
C26 C19 H19A 106.4 . . ?
C14 C19 H19A 106.4 . . ?
C21 C20 C25 117.0(9) . . ?
C21 C20 C19 123.4(8) . . ?
C25 C20 C19 119.5(8) . . ?
C20 C21 C22 122.6(10) . . ?
C20 C21 H21A 118.7 . . ?
C22 C21 H21A 118.7 . . ?
C23 C22 C21 119.0(11) . . ?
C23 C22 H22A 120.5 . . ?
C21 C22 H22A 120.5 . . ?
C24 C23 C22 119.1(10) . . ?
C24 C23 H23A 120.4 . . ?
C22 C23 H23A 120.4 . . ?
C25 C24 C23 121.3(11) . . ?
C25 C24 H24A 119.4 . . ?
C23 C24 H24A 119.4 . . ?
C24 C25 C20 121.1(10) . . ?
C24 C25 H25A 119.5 . . ?
C20 C25 H25A 119.5 . . ?
C27 C26 C31 117.5(9) . . ?
C27 C26 C19 123.8(8) . . ?
C31 C26 C19 118.8(8) . . ?
C26 C27 C28 121.8(10) . . ?
C26 C27 H27A 119.1 . . ?
C28 C27 H27A 119.1 . . ?
C27 C28 C29 118.4(10) . . ?
C27 C28 H28A 120.8 . . ?
C29 C28 H28A 120.8 . . ?
C30 C29 C28 121.0(10) . . ?
C30 C29 H29A 119.5 . . ?
C28 C29 H29A 119.5 . . ?
C31 C30 C29 119.5(10) . . ?
C31 C30 H30A 120.3 . . ?
C29 C30 H30A 120.3 . . ?
C30 C31 C26 121.8(10) . . ?
C30 C31 H31A 119.1 . . ?
C26 C31 H31A 119.1 . . ?
C18 C32 C33 114.4(8) . . ?
C18 C32 C39 112.3(9) . . ?
C33 C32 C39 113.8(8) . . ?
C18 C32 H32A 105.1 . . ?
C33 C32 H32A 105.1 . . ?
C39 C32 H32A 105.1 . . ?
C34 C33 C38 117.7(8) . . ?
C34 C33 C32 117.7(8) . . ?
C38 C33 C32 124.5(8) . . ?
C33 C34 C35 120.6(9) . . ?
C33 C34 H34A 119.7 . . ?
C35 C34 H34A 119.7 . . ?
C36 C35 C34 120.9(10) . . ?
C36 C35 H35A 119.6 . . ?
C34 C35 H35A 119.6 . . ?
C37 C36 C35 119.0(10) . . ?
C37 C36 H36A 120.5 . . ?
C35 C36 H36A 120.5 . . ?
C36 C37 C38 119.7(10) . . ?
C36 C37 H37A 120.1 . . ?
C38 C37 H37A 120.1 . . ?
C33 C38 C37 122.0(9) . . ?
C33 C38 H38A 119.0 . . ?
C37 C38 H38A 119.0 . . ?
C44 C39 C40 117.8(9) . . ?
C44 C39 C32 121.2(9) . . ?
C40 C39 C32 121.0(9) . . ?
C41 C40 C39 121.4(10) . . ?
C41 C40 H40A 119.3 . . ?
C39 C40 H40A 119.3 . . ?
C42 C41 C40 120.3(11) . . ?
C42 C41 H41A 119.9 . . ?
C40 C41 H41A 119.9 . . ?
C43 C42 C41 119.6(11) . . ?
C43 C42 H42A 120.2 . . ?
C41 C42 H42A 120.2 . . ?
C42 C43 C44 119.8(11) . . ?
C42 C43 H43A 120.1 . . ?
C44 C43 H43A 120.1 . . ?
C39 C44 C43 120.9(10) . . ?
C39 C44 H44A 119.6 . . ?
C43 C44 H44A 119.6 . . ?
N2 C45 C50 124.0(8) . . ?
N2 C45 C46 117.8(8) . . ?
C50 C45 C46 118.1(8) . . ?
C47 C46 C45 119.4(8) . . ?
C47 C46 C51 123.4(8) . . ?
C45 C46 C51 117.3(7) . . ?
C48 C47 C46 123.1(9) . . ?
C48 C47 H47A 118.4 . . ?
C46 C47 H47A 118.4 . . ?
C47 C48 C49 115.5(9) . . ?
C47 C48 C78 121.6(8) . . ?
C49 C48 C78 122.7(9) . . ?
C50 C49 C48 122.8(8) . . ?
C50 C49 H49A 118.6 . . ?
C48 C49 H49A 118.6 . . ?
C49 C50 C45 119.9(8) . . ?
C49 C50 C64 122.2(8) . . ?
C45 C50 C64 117.7(8) . . ?
C58 C51 C52 114.0(7) . . ?
C58 C51 C46 112.1(7) . . ?
C52 C51 C46 111.4(8) . . ?
C58 C51 H51A 106.2 . . ?
C52 C51 H51A 106.2 . . ?
C46 C51 H51A 106.2 . . ?
C53 C52 C57 119.1(10) . . ?
C53 C52 C51 120.2(10) . . ?
C57 C52 C51 120.7(10) . . ?
C52 C53 C54 121.1(11) . . ?
C52 C53 Sm1 79.0(6) . . ?
C54 C53 Sm1 77.6(6) . . ?
C52 C53 H53A 119.5 . . ?
C54 C53 H53A 119.5 . . ?
Sm1 C53 H53A 114.4 . . ?
C53 C54 C55 119.3(10) . . ?
C53 C54 Sm1 76.3(6) . . ?
C55 C54 Sm1 78.7(6) . . ?
C53 C54 H54A 120.4 . . ?
C55 C54 H54A 120.4 . . ?
Sm1 C54 H54A 115.4 . . ?
C56 C55 C54 120.9(11) . . ?
C56 C55 H55A 119.5 . . ?
C54 C55 H55A 119.5 . . ?
C55 C56 C57 118.7(11) . . ?
C55 C56 H56A 120.7 . . ?
C57 C56 H56A 120.7 . . ?
C52 C57 C56 120.9(8) . . ?
C52 C57 H57A 119.5 . . ?
C56 C57 H57A 119.5 . . ?
C63 C58 C59 117.8(8) . . ?
C63 C58 C51 119.8(8) . . ?
C59 C58 C51 122.3(8) . . ?
C60 C59 C58 120.9(10) . . ?
C60 C59 H59A 119.5 . . ?
C58 C59 H59A 119.5 . . ?
C61 C60 C59 119.6(10) . . ?
C61 C60 H60A 120.2 . . ?
C59 C60 H60A 120.2 . . ?
C60 C61 C62 120.6(10) . . ?
C60 C61 H61A 119.7 . . ?
C62 C61 H61A 119.7 . . ?
C63 C62 C61 119.2(10) . . ?
C63 C62 H62A 120.4 . . ?
C61 C62 H62A 120.4 . . ?
C58 C63 C62 122.0(9) . . ?
C58 C63 H63A 119.0 . . ?
C62 C63 H63A 119.0 . . ?
C65 C64 C50 111.6(7) . . ?
C65 C64 C71 110.5(8) . . ?
C50 C64 C71 115.8(8) . . ?
C65 C64 H64A 106.1 . . ?
C50 C64 H64A 106.1 . . ?
C71 C64 H64A 106.1 . . ?
C70 C65 C66 118.0(9) . . ?
C70 C65 C64 122.7(8) . . ?
C66 C65 C64 119.3(8) . . ?
C67 C66 C65 121.7(9) . . ?
C67 C66 H66A 119.1 . . ?
C65 C66 H66A 119.1 . . ?
C66 C67 C68 119.1(10) . . ?
C66 C67 H67A 120.5 . . ?
C68 C67 H67A 120.5 . . ?
C69 C68 C67 118.7(10) . . ?
C69 C68 H68A 120.7 . . ?
C67 C68 H68A 120.7 . . ?
C70 C69 C68 121.5(10) . . ?
C70 C69 H69A 119.3 . . ?
C68 C69 H69A 119.3 . . ?
C69 C70 C65 121.0(9) . . ?
C69 C70 H70A 119.5 . . ?
C65 C70 H70A 119.5 . . ?
C72 C71 C76 119.7(8) . . ?
C72 C71 C64 124.7(10) . . ?
C76 C71 C64 115.6(12) . . ?
C71 C72 C73 121.2(10) . . ?
C71 C72 H72A 119.4 . . ?
C73 C72 H72A 119.4 . . ?
C72 C73 C74 120.8(12) . . ?
C72 C73 H73A 119.6 . . ?
C74 C73 H73A 119.6 . . ?
C75 C74 C73 120.2(13) . . ?
C75 C74 H74A 119.9 . . ?
C73 C74 H74A 119.9 . . ?
C74 C75 C76 119.7(12) . . ?
C74 C75 H75A 120.2 . . ?
C76 C75 H75A 120.2 . . ?
C71 C76 C75 118.5(10) . . ?
C71 C76 H76A 120.8 . . ?
C75 C76 H76A 120.8 . . ?
C16 C77 H77A 109.5 . . ?
C16 C77 H77B 109.5 . . ?
H77A C77 H77B 109.5 . . ?
C16 C77 H77C 109.5 . . ?
H77A C77 H77C 109.5 . . ?
H77B C77 H77C 109.5 . . ?
C48 C78 H78A 109.5 . . ?
C48 C78 H78B 109.5 . . ?
H78A C78 H78B 109.5 . . ?
C48 C78 H78C 109.5 . . ?
H78A C78 H78C 109.5 . . ?
H78B C78 H78C 109.5 . . ?
C6S C1S C2S 118.9(14) . . ?
C6S C1S C7S 121.4(12) . . ?
C2S C1S C7S 119.7(14) . . ?
C3S C2S C1S 122.9(17) . . ?
C3S C2S H2SA 118.5 . . ?
C1S C2S H2SA 118.5 . . ?
C2S C3S C4S 119.2(16) . . ?
C2S C3S H3SA 120.4 . . ?
C4S C3S H3SA 120.4 . . ?
C5S C4S C3S 117.8(15) . . ?
C5S C4S H4SA 121.1 . . ?
C3S C4S H4SA 121.1 . . ?
C4S C5S C6S 121.7(13) . . ?
C4S C5S H5SA 119.2 . . ?
C6S C5S H5SA 119.2 . . ?
C1S C6S C5S 119.2(12) . . ?
C1S C6S H6SA 120.4 . . ?
C5S C6S H6SA 120.4 . . ?
C1S C7S H7SA 109.5 . . ?
C1S C7S H7SB 109.5 . . ?
H7SA C7S H7SB 109.5 . . ?
C1S C7S H7SC 109.5 . . ?
H7SA C7S H7SC 109.5 . . ?
H7SB C7S H7SC 109.5 . . ?

loop_
_geom_bond_atom_site_label_1
_geom_bond_atom_site_label_2
_geom_bond_distance
_geom_bond_site_symmetry_2
_geom_bond_publ_flag
Sm1 N2 2.424(8) . ?
Sm1 N1 2.451(7) . ?
Sm1 C53 3.038(10) . ?
Sm1 C54 3.053(10) . ?
N1 C1 1.376(11) . ?
N1 C13 1.405(10) . ?
N2 C2 1.388(12) . ?
N2 C45 1.414(11) . ?
C1 C2 1.378(13) . ?
C1 C5 1.489(12) . ?
C2 C3 1.474(12) . ?
C3 C12 1.380(11) . ?
C3 C4 1.432(11) . ?
C4 C9 1.396(12) . ?
C4 C5 1.400(12) . ?
C5 C6 1.378(11) . ?
C6 C7 1.426(12) . ?
C6 H6A 0.9500 . ?
C7 C8 1.354(13) . ?
C7 H7A 0.9500 . ?
C8 C9 1.426(12) . ?
C8 H8A 0.9500 . ?
C9 C10 1.409(12) . ?
C10 C11 1.371(13) . ?
C10 H10A 0.9500 . ?
C11 C12 1.435(12) . ?
C11 H11A 0.9500 . ?
C12 H12A 0.9500 . ?
C13 C18 1.386(13) . ?
C13 C14 1.406(13) . ?
C14 C15 1.384(12) . ?
C14 C19 1.531(12) . ?
C15 C16 1.392(11) . ?
C15 H15A 0.9500 . ?
C16 C17 1.370(12) . ?
C16 C77 1.512(11) . ?
C17 C18 1.410(12) . ?
C17 H17A 0.9500 . ?
C18 C32 1.501(13) . ?
C19 C20 1.494(12) . ?
C19 C26 1.523(11) . ?
C19 H19A 1.0000 . ?
C20 C21 1.386(13) . ?
C20 C25 1.404(13) . ?
C21 C22 1.375(15) . ?
C21 H21A 0.9500 . ?
C22 C23 1.397(17) . ?
C22 H22A 0.9500 . ?
C23 C24 1.379(15) . ?
C23 H23A 0.9500 . ?
C24 C25 1.358(14) . ?
C24 H24A 0.9500 . ?
C25 H25A 0.9500 . ?
C26 C27 1.375(14) . ?
C26 C31 1.388(12) . ?
C27 C28 1.417(14) . ?
C27 H27A 0.9500 . ?
C28 C29 1.376(14) . ?
C28 H28A 0.9500 . ?
C29 C30 1.367(15) . ?
C29 H29A 0.9500 . ?
C30 C31 1.394(13) . ?
C30 H30A 0.9500 . ?
C31 H31A 0.9500 . ?
C32 C33 1.515(12) . ?
C32 C39 1.548(12) . ?
C32 H32A 1.0000 . ?
C33 C34 1.384(13) . ?
C33 C38 1.379(12) . ?
C34 C35 1.380(13) . ?
C34 H34A 0.9500 . ?
C35 C36 1.377(15) . ?
C35 H35A 0.9500 . ?
C36 C37 1.377(14) . ?
C36 H36A 0.9500 . ?
C37 C38 1.378(12) . ?
C37 H37A 0.9500 . ?
C38 H38A 0.9500 . ?
C39 C44 1.386(14) . ?
C39 C40 1.383(13) . ?
C40 C41 1.384(13) . ?
C40 H40A 0.9500 . ?
C41 C42 1.369(15) . ?
C41 H41A 0.9500 . ?
C42 C43 1.379(16) . ?
C42 H42A 0.9500 . ?
C43 C44 1.397(14) . ?
C43 H43A 0.9500 . ?
C44 H44A 0.9500 . ?
C45 C50 1.406(13) . ?
C45 C46 1.408(12) . ?
C46 C47 1.375(12) . ?
C46 C51 1.537(12) . ?
C47 C48 1.398(14) . ?
C47 H47A 0.9500 . ?
C48 C49 1.407(12) . ?
C48 C78 1.478(13) . ?
C49 C50 1.367(12) . ?
C49 H49A 0.9500 . ?
C50 C64 1.522(12) . ?
C51 C58 1.507(11) . ?
C51 C52 1.533(14) . ?
C51 H51A 1.0000 . ?
C52 C53 1.385(15) . ?
C52 C57 1.374(18) . ?
C53 C54 1.377(13) . ?
C53 H53A 0.9500 . ?
C54 C55 1.391(15) . ?
C54 H54A 0.9500 . ?
C55 C56 1.375(17) . ?
C55 H55A 0.9500 . ?
C56 C57 1.406(18) . ?
C56 H56A 0.9500 . ?
C57 H57A 0.9500 . ?
C58 C63 1.368(12) . ?
C58 C59 1.392(12) . ?
C59 C60 1.391(14) . ?
C59 H59A 0.9500 . ?
C60 C61 1.370(16) . ?
C60 H60A 0.9500 . ?
C61 C62 1.372(15) . ?
C61 H61A 0.9500 . ?
C62 C63 1.389(13) . ?
C62 H62A 0.9500 . ?
C63 H63A 0.9500 . ?
C64 C65 1.524(11) . ?
C64 C71 1.534(12) . ?
C64 H64A 1.0000 . ?
C65 C70 1.400(13) . ?
C65 C66 1.383(12) . ?
C66 C67 1.387(13) . ?
C66 H66A 0.9500 . ?
C67 C68 1.417(14) . ?
C67 H67A 0.9500 . ?
C68 C69 1.378(14) . ?
C68 H68A 0.9500 . ?
C69 C70 1.363(13) . ?
C69 H69A 0.9500 . ?
C70 H70A 0.9500 . ?
C71 C72 1.328(18) . ?
C71 C76 1.418(15) . ?
C72 C73 1.379(14) . ?
C72 H72A 0.9500 . ?
C73 C74 1.372(17) . ?
C73 H73A 0.9500 . ?
C74 C75 1.351(14) . ?
C74 H74A 0.9500 . ?
C75 C76 1.423(15) . ?
C75 H75A 0.9500 . ?
C76 H76A 0.9500 . ?
C77 H77A 0.9800 . ?
C77 H77B 0.9800 . ?
C77 H77C 0.9800 . ?
C78 H78A 0.9800 . ?
C78 H78B 0.9800 . ?
C78 H78C 0.9800 . ?
C1S C6S 1.356(14) . ?
C1S C2S 1.35(2) . ?
C1S C7S 1.489(16) . ?
C2S C3S 1.34(2) . ?
C2S H2SA 0.9500 . ?
C3S C4S 1.39(2) . ?
C3S H3SA 0.9500 . ?
C4S C5S 1.354(17) . ?
C4S H4SA 0.9500 . ?
C5S C6S 1.377(17) . ?
C5S H5SA 0.9500 . ?
C6S H6SA 0.9500 . ?
C7S H7SA 0.9800 . ?
C7S H7SB 0.9800 . ?
C7S H7SC 0.9800 . ?
